data_4306607
loop_
_publ_author_name
'C\'eline Pichon'
'Pierre Mialane'
'Anne Dolbecq'
'J\'er\^ome Marrot'
'Eric Rivi\`ere'
'Bassem S. Bassil'
'Ulrich Kortz'
'Bineta Keita'
'Louis Nadjo'
'Francis S\'echeresse'

_publ_contact_author
; 
      Dr P. Mialane
      Institut Lavoisier de Versailles, UMR 8180
      Universit\'e de Versailles Saint-Quentin-en-Yvelines
      45 Avenue des Etats Unis
      78035 Versailles cedex
      France
;
_publ_contact_author_email mialane@chimie.uvsq.fr
_publ_contact_author_fax '(33) 1 39 25 43 81'
_publ_contact_author_phone '(33) 1 39 25 43 83'
_publ_section_title
;
Octa- and Nonanuclear Nickel(II) Polyoxometalate Clusters: Synthesis and
Electrochemical and Magnetic Characterizations
;
_journal_name_full 'Inorganic Chemistry'
_journal_page_first 11120
_journal_page_last 11128
_journal_paper_doi 10.1021/ic801431f
_journal_volume 47
_journal_year 2008
_chemical_formula_sum 'C12 H18 Cl4 Na20 Ni8 O115.5 Si2 W18'
_chemical_formula_weight 6447.02
_chemical_name_systematic
; 
 ? 
;
_space_group_IT_number 163
_symmetry_cell_setting trigonal
_symmetry_space_group_name_Hall '-P 3 2c'
_symmetry_space_group_name_H-M 'P -3 1 c'
_atom_sites_solution_hydrogens geom
_atom_sites_solution_primary direct
_atom_sites_solution_secondary difmap
_audit_creation_method SHELXL-97
_cell_angle_alpha 90.00
_cell_angle_beta 90.00
_cell_angle_gamma 120.00
_cell_formula_units_Z 2
_cell_length_a 11.92720(10)
_cell_length_b 11.92720(10)
_cell_length_c 48.4712(11)
_cell_measurement_reflns_used 7147
_cell_measurement_temperature 293(2)
_cell_measurement_theta_max 30.04
_cell_measurement_theta_min 2.34
_cell_volume 5971.61(15)
_computing_cell_refinement 'Bruker APEX2'
_computing_data_collection 'Bruker APEX2'
_computing_data_reduction 'Bruker SAINT'
_computing_molecular_graphics 'Bruker SHELXTL'
_computing_publication_material 'Bruker SHELXTL'
_computing_structure_refinement 'SHELXL-97 (Sheldrick, 1997)'
_computing_structure_solution 'SHELXS-97 (Sheldrick, 1990)'
_diffrn_ambient_temperature 293(2)
_diffrn_detector_area_resol_mean 512x512
_diffrn_measured_fraction_theta_full 0.996
_diffrn_measured_fraction_theta_max 0.996
_diffrn_measurement_device_type 'CCD area detector'
_diffrn_measurement_method 'phi and omega scans'
_diffrn_radiation_monochromator graphite
_diffrn_radiation_source 'fine-focus sealed tube'
_diffrn_radiation_type MoK\a
_diffrn_radiation_wavelength 0.71073
_diffrn_reflns_av_R_equivalents 0.0488
_diffrn_reflns_av_sigmaI/netI 0.0233
_diffrn_reflns_limit_h_max 16
_diffrn_reflns_limit_h_min -16
_diffrn_reflns_limit_k_max 16
_diffrn_reflns_limit_k_min -16
_diffrn_reflns_limit_l_max 68
_diffrn_reflns_limit_l_min -68
_diffrn_reflns_number 70171
_diffrn_reflns_theta_full 30.06
_diffrn_reflns_theta_max 30.06
_diffrn_reflns_theta_min 0.84
_exptl_absorpt_coefficient_mu 18.786
_exptl_absorpt_correction_T_max 0.7051
_exptl_absorpt_correction_T_min 0.0784
_exptl_absorpt_correction_type multi-scan
_exptl_absorpt_process_details 'SADABS (Sheldrick, V2.10)'
_exptl_crystal_colour green
_exptl_crystal_density_diffrn 3.585
_exptl_crystal_density_method 'not measured'
_exptl_crystal_description parallelepiped
_exptl_crystal_F_000 5772
_exptl_crystal_size_max 0.14
_exptl_crystal_size_mid 0.12
_exptl_crystal_size_min 0.02
_refine_diff_density_max 4.023
_refine_diff_density_min -8.510
_refine_diff_density_rms 1.016
_refine_ls_extinction_method none
_refine_ls_goodness_of_fit_ref 1.095
_refine_ls_hydrogen_treatment constr
_refine_ls_matrix_type full
_refine_ls_number_parameters 272
_refine_ls_number_reflns 5845
_refine_ls_number_restraints 0
_refine_ls_restrained_S_all 1.095
_refine_ls_R_factor_all 0.0858
_refine_ls_R_factor_gt 0.0773
_refine_ls_shift/su_max 0.004
_refine_ls_shift/su_mean 0.000
_refine_ls_structure_factor_coef Fsqd
_refine_ls_weighting_details 'calc w=1/[\s^2^(Fo^2^)+(0.0722P)^2^+1336.5593P] where P=(Fo^2^+2Fc^2^)/3'
_refine_ls_weighting_scheme calc
_refine_ls_wR_factor_gt 0.2133
_refine_ls_wR_factor_ref 0.2342
_reflns_number_gt 5340
_reflns_number_total 5845
_reflns_threshold_expression >2sigma(I)
_cod_data_source_file ic801431f_si_003_1.cif
_cod_data_source_block 1
_cod_depositor_comments
;
The following automatic conversions were performed:
'_symmetry_cell_setting' value 'Trigonal' changed to 'trigonal' according
to '/home/saulius/struct/CIF-dictionaries/cif_core.dic' dictionary named
'cif_core.dic' version 2.4.1 from 2010-06-29.

Automatic conversion script
Id: cif_fix_enum 1527 2010-12-29 10:47:43Z saulius 
;
_cod_database_code 4306607

loop_
_symmetry_equiv_pos_as_xyz
'x, y, z'
'-y, x-y, z'
'-x+y, -x, z'
'-y, -x, -z+1/2'
'-x+y, y, -z+1/2'
'x, x-y, -z+1/2'
'-x, -y, -z'
'y, -x+y, -z'
'x-y, x, -z'
'y, x, z-1/2'
'x-y, -y, z-1/2'
'-x, -x+y, z-1/2'

loop_
_atom_site_label
_atom_site_type_symbol
_atom_site_fract_x
_atom_site_fract_y
_atom_site_fract_z
_atom_site_U_iso_or_equiv
_atom_site_adp_type
_atom_site_occupancy
_atom_site_symmetry_multiplicity
_atom_site_calc_flag
_atom_site_refinement_flags
_atom_site_disorder_assembly
_atom_site_disorder_group
W1 W 0.66123(3) 0.16650(3) 0.533252(6) 0.01402(7) Uani 1 1 d . . .
W2 W 0.84000(3) 0.16291(3) 0.596427(6) 0.01551(7) Uani 1 1 d . . .
W3 W 1.00788(3) 0.48645(3) 0.597307(6) 0.01579(7) Uani 1 1 d . . .
Ni1 Ni 0.84076(9) 0.32537(10) 0.64902(2) 0.0170(2) Uani 1 1 d . . .
Ni2 Ni 0.6667 0.3333 0.68984(4) 0.0186(4) Uani 1 3 d S . .
Si1 Si 0.6667 0.3333 0.59407(6) 0.0058(6) Uani 1 3 d S . .
O1 O 0.6617(6) 0.0620(6) 0.50871(12) 0.0212(14) Uani 1 1 d . . .
O2 O 0.5329(5) 0.0543(5) 0.55719(11) 0.0179(15) Uani 1 1 d . . .
O3 O 0.7880(5) 0.1789(5) 0.55764(11) 0.0180(15) Uani 1 1 d . . .
O4 O 0.5371(5) 0.2062(5) 0.51675(12) 0.0176(14) Uani 1 1 d . . .
O5 O 0.6667 0.3333 0.5597(2) 0.0212(14) Uani 1 3 d S . .
O6 O 0.8895(6) 0.0532(6) 0.58792(14) 0.0274(16) Uani 1 1 d . . .
O7 O 0.8718(5) 0.1841(6) 0.63282(13) 0.0211(16) Uani 1 1 d . . .
O8 O 0.6580(6) 0.0512(5) 0.60102(11) 0.0195(15) Uani 1 1 d . . .
O9 O 0.9981(5) 0.3231(5) 0.58732(12) 0.0190(15) Uani 1 1 d . . .
O10 O 0.7958(5) 0.3314(5) 0.60497(12) 0.0171(14) Uani 1 1 d . . .
O11 O 1.1691(6) 0.5887(7) 0.58953(14) 0.0285(19) Uani 1 1 d . . .
O12 O 1.0159(5) 0.4633(5) 0.63359(12) 0.0194(15) Uani 1 1 d . . .
O13 O 0.8019(5) 0.4608(6) 0.66267(12) 0.0208(14) Uani 1 1 d . . .
O14 O 0.9362(6) 0.3223(6) 0.68458(13) 0.0247(16) Uani 1 1 d . . .
O15 O 0.6721(7) 0.4714(6) 0.71561(13) 0.0261(17) Uani 1 1 d . . .
C1 C 0.6718(10) 0.5748(10) 0.7093(2) 0.037(2) Uani 1 1 d . . .
C2 C 0.6579(10) 0.6536(10) 0.73215(19) 0.037(2) Uani 1 1 d . . .
H2A H 0.6188 0.5995 0.7480 0.055 Uiso 1 1 calc R . .
H2B H 0.6043 0.6875 0.7259 0.055 Uiso 1 1 calc R . .
H2C H 0.7418 0.7239 0.7371 0.055 Uiso 1 1 calc R . .
Na1 Na 1.3333 0.6667 0.56131(10) 0.0051(9) Uani 1 3 d S . .
Na2 Na 0.6667 0.3333 0.7500 0.034(3) Uani 1 6 d S . .
Na3 Na 0.6813(4) 0.0052(4) 0.46302(7) 0.0426(10) Uani 1 1 d . . .
Na4 Na 0.9943(5) 0.1703(5) 0.66696(11) 0.0400(14) Uani 0.83 1 d P . .
Na5 Na 1.1623(6) 0.4939(7) 0.66961(12) 0.053(2) Uani 0.83 1 d P . .
Na6 Na 1.0000 0.0000 0.5568(4) 0.061(6) Uani 0.50 3 d SP . .
Cl1 Cl 1.0000 0.0000 0.7500 0.070(3) Uani 1 6 d S . .
Cl2 Cl 1.1237(7) 0.6609(6) 0.69714(15) 0.054(2) Uani 0.50 1 d P . .
O1W O 0.4769(10) 0.2090(7) 0.46232(14) 0.053(3) Uani 1 1 d . . .
O2W O 1.0000 0.0000 0.6387(3) 0.032(3) Uani 1 3 d S . .
O3W O 1.1699(7) 0.3302(11) 0.63812(19) 0.054(2) Uani 1 1 d . . .
O4W O 1.3333 0.6667 0.6418(2) 0.036(3) Uani 1 3 d S . .
O5W O 0.8213(8) -0.0499(13) 0.5331(2) 0.054(2) Uani 0.83 1 d P . .
O6W O 1.1640(11) 0.1730(11) 0.6973(2) 0.076(3) Uani 1 1 d . . .
O7W O 1.0000 0.0000 0.5000 0.017(6) Uani 0.50 6 d SP . .
O8W O 0.3333 0.6667 0.7500 0.14(4) Uani 0.50 6 d SP . .
O9W O 0.262(5) 0.639(6) 0.7341(18) 0.14(4) Uani 0.25 1 d P . .

loop_
_atom_site_aniso_label
_atom_site_aniso_U_11
_atom_site_aniso_U_22
_atom_site_aniso_U_33
_atom_site_aniso_U_23
_atom_site_aniso_U_13
_atom_site_aniso_U_12
W1 0.01690(9) 0.01630(9) 0.00987(11) -0.00068(9) 0.00032(9) 0.00906(7)
W2 0.01786(9) 0.01916(10) 0.01261(12) 0.00084(9) 0.00052(9) 0.01158(7)
W3 0.01461(9) 0.01778(10) 0.01291(12) 0.00123(9) -0.00149(9) 0.00654(7)
Ni1 0.0166(3) 0.0204(3) 0.0147(4) 0.0027(3) 0.0026(3) 0.0098(3)
Ni2 0.0218(5) 0.0218(5) 0.0124(7) 0.000 0.000 0.0109(2)
Si1 0.0049(7) 0.0049(7) 0.0074(12) 0.000 0.000 0.0025(4)
O1 0.025(2) 0.023(2) 0.014(2) -0.0040(19) 0.002(2) 0.0110(16)
O2 0.019(2) 0.021(2) 0.008(2) 0.0008(19) 0.0009(18) 0.0050(16)
O3 0.019(2) 0.024(2) 0.009(2) 0.0067(19) 0.0025(18) 0.0098(16)
O4 0.0176(18) 0.0178(19) 0.019(2) -0.0056(19) -0.0071(19) 0.0100(14)
O5 0.025(2) 0.023(2) 0.014(2) -0.0040(19) 0.002(2) 0.0110(16)
O6 0.037(2) 0.032(2) 0.025(3) 0.006(2) -0.001(2) 0.0260(16)
O7 0.017(2) 0.021(2) 0.024(3) 0.000(2) 0.004(2) 0.0081(16)
O8 0.027(2) 0.021(2) 0.009(2) -0.0023(18) -0.008(2) 0.0108(17)
O9 0.0148(19) 0.018(2) 0.019(2) -0.001(2) 0.002(2) 0.0047(16)
O10 0.0150(18) 0.0185(19) 0.019(2) 0.0010(19) -0.0049(18) 0.0090(14)
O11 0.020(2) 0.029(3) 0.025(3) 0.014(2) 0.004(2) 0.004(2)
O12 0.021(2) 0.022(2) 0.016(2) 0.0006(19) -0.005(2) 0.0110(15)
O13 0.028(2) 0.029(2) 0.013(2) 0.0053(19) -0.0013(19) 0.0200(15)
O14 0.031(2) 0.036(2) 0.017(3) -0.001(2) -0.005(2) 0.0237(16)
O15 0.038(3) 0.026(2) 0.016(3) -0.002(2) -0.003(2) 0.0168(19)
C1 0.046(3) 0.042(3) 0.024(3) -0.006(2) 0.017(3) 0.022(2)
C2 0.046(3) 0.042(3) 0.024(3) -0.006(2) 0.017(3) 0.022(2)
Na1 0.0023(10) 0.0023(10) 0.0107(19) 0.000 0.000 0.0012(5)
Na2 0.045(3) 0.045(3) 0.013(4) 0.000 0.000 0.0224(17)
Na3 0.0514(14) 0.0798(17) 0.0219(14) -0.0380(13) -0.0220(13) 0.0518(11)
Na4 0.0542(18) 0.063(2) 0.025(2) -0.0139(18) -0.0132(18) 0.0465(14)
Na5 0.039(2) 0.081(4) 0.033(3) -0.017(3) -0.017(2) 0.026(2)
Na6 0.077(8) 0.077(8) 0.030(8) 0.000 0.000 0.038(4)
Cl1 0.072(4) 0.072(4) 0.065(6) 0.000 0.000 0.0361(19)
Cl2 0.068(3) 0.032(2) 0.056(3) 0.008(2) 0.020(3) 0.020(2)
O1W 0.118(6) 0.030(3) 0.013(3) 0.018(2) 0.018(3) 0.039(3)
O2W 0.035(4) 0.035(4) 0.026(5) 0.000 0.000 0.0175(19)
O3W 0.0135(19) 0.094(5) 0.043(3) 0.008(3) 0.006(2) 0.019(2)
O4W 0.051(5) 0.051(5) 0.008(4) 0.000 0.000 0.025(2)
O5W 0.0135(19) 0.094(5) 0.043(3) 0.008(3) 0.006(2) 0.019(2)
O6W 0.124(5) 0.118(5) 0.030(4) 0.012(4) 0.006(4) 0.095(4)
O7W 0.009(6) 0.009(6) 0.033(15) 0.000 0.000 0.004(3)
O8W 0.056(17) 0.056(17) 0.32(11) 0.000 0.000 0.028(9)
O9W 0.056(17) 0.056(17) 0.32(11) 0.000 0.000 0.028(9)

loop_
_atom_type_symbol
_atom_type_description
_atom_type_scat_dispersion_real
_atom_type_scat_dispersion_imag
_atom_type_scat_source
C C 0.0033 0.0016 'International Tables Vol C Tables 4.2.6.8 and 6.1.1.4'
H H 0.0000 0.0000 'International Tables Vol C Tables 4.2.6.8 and 6.1.1.4'
O O 0.0106 0.0060 'International Tables Vol C Tables 4.2.6.8 and 6.1.1.4'
Si Si 0.0817 0.0704 'International Tables Vol C Tables 4.2.6.8 and 6.1.1.4'
Ni Ni 0.3393 1.1124 'International Tables Vol C Tables 4.2.6.8 and 6.1.1.4'
W W -0.8490 6.8722 'International Tables Vol C Tables 4.2.6.8 and 6.1.1.4'
Na Na 0.0362 0.0249 'International Tables Vol C Tables 4.2.6.8 and 6.1.1.4'
Cl Cl 0.1484 0.1585 'International Tables Vol C Tables 4.2.6.8 and 6.1.1.4'

loop_
_geom_angle_atom_site_label_1
_geom_angle_atom_site_label_2
_geom_angle_atom_site_label_3
_geom_angle
_geom_angle_site_symmetry_1
_geom_angle_site_symmetry_3
_geom_angle_publ_flag
O1 W1 O2 102.1(3) . . ?
O1 W1 O3 101.5(3) . . ?
O2 W1 O3 90.2(2) . . ?
O1 W1 O4 99.8(3) . . ?
O2 W1 O4 88.8(3) . . ?
O3 W1 O4 158.4(3) . . ?
O1 W1 O4 98.5(2) . 2_655 ?
O2 W1 O4 159.2(3) . 2_655 ?
O3 W1 O4 87.9(2) . 2_655 ?
O4 W1 O4 85.4(3) . 2_655 ?
O1 W1 O5 169.5(3) . . ?
O2 W1 O5 86.2(3) . . ?
O3 W1 O5 84.8(3) . . ?
O4 W1 O5 73.6(2) . . ?
O4 W1 O5 73.1(2) 2_655 . ?
O1 W1 Na3 92.1(2) . 7_656 ?
O2 W1 Na3 41.7(2) . 7_656 ?
O3 W1 Na3 131.91(17) . 7_656 ?
O4 W1 Na3 50.32(17) . 7_656 ?
O4 W1 Na3 135.67(16) 2_655 7_656 ?
O5 W1 Na3 89.85(8) . 7_656 ?
O1 W1 Na3 89.8(2) . 8_666 ?
O2 W1 Na3 131.8(2) . 8_666 ?
O3 W1 Na3 41.59(17) . 8_666 ?
O4 W1 Na3 135.33(16) . 8_666 ?
O4 W1 Na3 49.95(16) 2_655 8_666 ?
O5 W1 Na3 89.38(8) . 8_666 ?
Na3 W1 Na3 173.50(11) 7_656 8_666 ?
O6 W2 O7 102.2(3) . . ?
O6 W2 O8 101.5(3) . . ?
O7 W2 O8 94.0(2) . . ?
O6 W2 O9 99.1(3) . . ?
O7 W2 O9 93.0(2) . . ?
O8 W2 O9 156.3(3) . . ?
O6 W2 O3 95.0(3) . . ?
O7 W2 O3 162.8(3) . . ?
O8 W2 O3 83.0(2) . . ?
O9 W2 O3 83.6(2) . . ?
O6 W2 O10 172.8(2) . . ?
O7 W2 O10 80.2(3) . . ?
O8 W2 O10 85.0(2) . . ?
O9 W2 O10 73.9(2) . . ?
O3 W2 O10 82.7(2) . . ?
O6 W2 Na3 84.7(2) . 8_666 ?
O7 W2 Na3 135.65(18) . 8_666 ?
O8 W2 Na3 127.93(18) . 8_666 ?
O9 W2 Na3 42.91(19) . 8_666 ?
O3 W2 Na3 44.93(16) . 8_666 ?
O10 W2 Na3 88.93(15) . 8_666 ?
O11 W3 O12 101.4(3) . . ?
O11 W3 O8 100.9(4) . 2_655 ?
O12 W3 O8 95.3(3) . 2_655 ?
O11 W3 O9 98.1(3) . . ?
O12 W3 O9 94.1(3) . . ?
O8 W3 O9 156.7(3) 2_655 . ?
O11 W3 O2 94.2(3) . 2_655 ?
O12 W3 O2 164.4(2) . 2_655 ?
O8 W3 O2 82.1(2) 2_655 2_655 ?
O9 W3 O2 83.1(3) . 2_655 ?
O11 W3 O10 173.1(3) . . ?
O12 W3 O10 80.7(2) . . ?
O8 W3 O10 85.3(3) 2_655 . ?
O9 W3 O10 75.2(2) . . ?
O2 W3 O10 83.7(2) 2_655 . ?
O11 W3 Na3 84.7(3) . 8_666 ?
O12 W3 Na3 136.2(2) . 8_666 ?
O8 W3 Na3 126.45(17) 2_655 8_666 ?
O9 W3 Na3 42.37(18) . 8_666 ?
O2 W3 Na3 44.36(18) 2_655 8_666 ?
O10 W3 Na3 89.29(17) . 8_666 ?
O13 Ni1 O13 84.5(3) . 3_665 ?
O13 Ni1 O12 91.5(3) . . ?
O13 Ni1 O12 174.4(3) 3_665 . ?
O13 Ni1 O7 176.0(3) . . ?
O13 Ni1 O7 94.3(2) 3_665 . ?
O12 Ni1 O7 89.4(2) . . ?
O13 Ni1 O14 95.2(3) . . ?
O13 Ni1 O14 96.1(2) 3_665 . ?
O12 Ni1 O14 88.2(2) . . ?
O7 Ni1 O14 88.7(3) . . ?
O13 Ni1 O10 97.8(3) . . ?
O13 Ni1 O10 98.8(2) 3_665 . ?
O12 Ni1 O10 77.7(2) . . ?
O7 Ni1 O10 78.7(3) . . ?
O14 Ni1 O10 161.1(3) . . ?
O13 Ni1 Ni2 44.84(15) . . ?
O13 Ni1 Ni2 44.87(15) 3_665 . ?
O12 Ni1 Ni2 132.95(19) . . ?
O7 Ni1 Ni2 135.45(16) . . ?
O14 Ni1 Ni2 80.9(2) . . ?
O10 Ni1 Ni2 117.89(18) . . ?
O13 Ni1 Na4 141.4(2) . . ?
O13 Ni1 Na4 100.31(18) 3_665 . ?
O12 Ni1 Na4 85.3(2) . . ?
O7 Ni1 Na4 42.6(2) . . ?
O14 Ni1 Na4 46.3(2) . . ?
O10 Ni1 Na4 118.9(2) . . ?
Ni2 Ni1 Na4 116.40(10) . . ?
O13 Ni1 Na5 94.1(2) . . ?
O13 Ni1 Na5 142.6(2) 3_665 . ?
O12 Ni1 Na5 41.5(2) . . ?
O7 Ni1 Na5 89.1(2) . . ?
O14 Ni1 Na5 46.71(19) . . ?
O10 Ni1 Na5 118.34(17) . . ?
Ni2 Ni1 Na5 112.74(12) . . ?
Na4 Ni1 Na5 59.14(17) . . ?
O15 Ni2 O15 86.5(3) 3_665 2_655 ?
O15 Ni2 O15 86.5(3) 3_665 . ?
O15 Ni2 O15 86.5(3) 2_655 . ?
O15 Ni2 O13 94.7(3) 3_665 . ?
O15 Ni2 O13 177.6(3) 2_655 . ?
O15 Ni2 O13 95.7(3) . . ?
O15 Ni2 O13 95.7(2) 3_665 3_665 ?
O15 Ni2 O13 94.7(3) 2_655 3_665 ?
O15 Ni2 O13 177.6(3) . 3_665 ?
O13 Ni2 O13 83.1(2) . 3_665 ?
O15 Ni2 O13 177.6(3) 3_665 2_655 ?
O15 Ni2 O13 95.7(3) 2_655 2_655 ?
O15 Ni2 O13 94.7(3) . 2_655 ?
O13 Ni2 O13 83.1(2) . 2_655 ?
O13 Ni2 O13 83.1(2) 3_665 2_655 ?
O15 Ni2 Ni1 80.7(2) 3_665 . ?
O15 Ni2 Ni1 134.8(2) 2_655 . ?
O15 Ni2 Ni1 135.09(18) . . ?
O13 Ni2 Ni1 43.6(2) . . ?
O13 Ni2 Ni1 44.6(2) 3_665 . ?
O13 Ni2 Ni1 97.04(17) 2_655 . ?
O15 Ni2 Ni1 134.8(2) 3_665 2_655 ?
O15 Ni2 Ni1 135.09(17) 2_655 2_655 ?
O15 Ni2 Ni1 80.7(2) . 2_655 ?
O13 Ni2 Ni1 44.6(2) . 2_655 ?
O13 Ni2 Ni1 97.04(17) 3_665 2_655 ?
O13 Ni2 Ni1 43.6(2) 2_655 2_655 ?
Ni1 Ni2 Ni1 78.68(5) . 2_655 ?
O15 Ni2 Ni1 135.09(17) 3_665 3_665 ?
O15 Ni2 Ni1 80.7(2) 2_655 3_665 ?
O15 Ni2 Ni1 134.8(2) . 3_665 ?
O13 Ni2 Ni1 97.04(17) . 3_665 ?
O13 Ni2 Ni1 43.6(2) 3_665 3_665 ?
O13 Ni2 Ni1 44.6(2) 2_655 3_665 ?
Ni1 Ni2 Ni1 78.68(5) . 3_665 ?
Ni1 Ni2 Ni1 78.68(5) 2_655 3_665 ?
O15 Ni2 Na2 52.3(2) 3_665 . ?
O15 Ni2 Na2 52.3(2) 2_655 . ?
O15 Ni2 Na2 52.3(2) . . ?
O13 Ni2 Na2 130.01(16) . . ?
O13 Ni2 Na2 130.01(16) 3_665 . ?
O13 Ni2 Na2 130.01(16) 2_655 . ?
Ni1 Ni2 Na2 132.95(3) . . ?
Ni1 Ni2 Na2 132.95(3) 2_655 . ?
Ni1 Ni2 Na2 132.95(3) 3_665 . ?
O10 Si1 O10 110.1(2) 2_655 3_665 ?
O10 Si1 O10 110.1(2) 2_655 . ?
O10 Si1 O10 110.1(2) 3_665 . ?
O10 Si1 O5 108.8(2) 2_655 . ?
O10 Si1 O5 108.8(2) 3_665 . ?
O10 Si1 O5 108.8(2) . . ?
W1 O1 Na3 153.0(4) . . ?
W1 O2 W3 147.8(3) . 3_665 ?
W1 O2 Na3 108.6(3) . 7_656 ?
W3 O2 Na3 100.1(2) 3_665 7_656 ?
W1 O3 W2 149.1(3) . . ?
W1 O3 Na3 108.7(3) . 8_666 ?
W2 O3 Na3 100.2(2) . 8_666 ?
W1 O4 W1 120.4(3) . 3_665 ?
W1 O4 Na3 96.8(2) . 7_656 ?
W1 O4 Na3 96.7(2) 3_665 7_656 ?
Si1 O5 W1 123.2(2) . . ?
Si1 O5 W1 123.2(2) . 2_655 ?
W1 O5 W1 92.9(3) . 2_655 ?
Si1 O5 W1 123.2(2) . 3_665 ?
W1 O5 W1 92.9(3) . 3_665 ?
W1 O5 W1 92.9(3) 2_655 3_665 ?
W2 O6 Na6 145.7(4) . . ?
W2 O7 Ni1 112.3(4) . . ?
W2 O7 Na4 143.6(4) . . ?
Ni1 O7 Na4 99.6(3) . . ?
W3 O8 W2 157.8(4) 3_665 . ?
W2 O9 W3 117.9(3) . . ?
W2 O9 Na3 104.2(3) . 8_666 ?
W3 O9 Na3 105.0(3) . 8_666 ?
Si1 O10 Ni1 123.8(3) . . ?
Si1 O10 W3 126.9(3) . . ?
Ni1 O10 W3 89.70(18) . . ?
Si1 O10 W2 124.6(3) . . ?
Ni1 O10 W2 88.9(2) . . ?
W3 O10 W2 91.9(2) . . ?
W3 O11 Na1 152.1(4) . . ?
W3 O12 Ni1 111.8(3) . . ?
W3 O12 Na5 142.5(3) . . ?
Ni1 O12 Na5 103.4(3) . . ?
Ni1 O13 Ni1 131.3(3) . 2_655 ?
Ni1 O13 Ni2 91.6(2) . . ?
Ni1 O13 Ni2 90.6(3) 2_655 . ?
C1 O14 Ni1 126.2(7) 3_665 . ?
C1 O14 Na4 126.3(6) 3_665 . ?
Ni1 O14 Na4 94.9(3) . . ?
C1 O14 Na5 117.3(7) 3_665 . ?
Ni1 O14 Na5 96.8(3) . . ?
Na4 O14 Na5 85.2(3) . . ?
C1 O15 Ni2 128.3(6) . . ?
C1 O15 Na2 148.0(6) . . ?
Ni2 O15 Na2 83.6(3) . . ?
O15 C1 O14 123.8(10) . 2_655 ?
O15 C1 C2 118.6(9) . . ?
O14 C1 C2 117.5(11) 2_655 . ?
C1 C2 H2A 109.5 . . ?
C1 C2 H2B 109.5 . . ?
H2A C2 H2B 109.5 . . ?
C1 C2 H2C 109.5 . . ?
H2A C2 H2C 109.5 . . ?
H2B C2 H2C 109.5 . . ?
O11 Na1 O11 84.8(3) 3_775 2_755 ?
O11 Na1 O11 84.8(3) 3_775 . ?
O11 Na1 O11 84.8(3) 2_755 . ?
O11 Na1 O1W 82.1(3) 3_775 7_766 ?
O11 Na1 O1W 95.9(3) 2_755 7_766 ?
O11 Na1 O1W 166.8(3) . 7_766 ?
O11 Na1 O1W 95.9(3) 3_775 8_666 ?
O11 Na1 O1W 166.8(3) 2_755 8_666 ?
O11 Na1 O1W 82.1(3) . 8_666 ?
O1W Na1 O1W 97.3(3) 7_766 8_666 ?
O11 Na1 O1W 166.8(3) 3_775 9_656 ?
O11 Na1 O1W 82.1(3) 2_755 9_656 ?
O11 Na1 O1W 95.9(3) . 9_656 ?
O1W Na1 O1W 97.3(3) 7_766 9_656 ?
O1W Na1 O1W 97.3(3) 8_666 9_656 ?
O11 Na1 Na3 63.71(18) 3_775 7_766 ?
O11 Na1 Na3 148.0(3) 2_755 7_766 ?
O11 Na1 Na3 97.3(2) . 7_766 ?
O1W Na1 Na3 75.1(3) 7_766 7_766 ?
O1W Na1 Na3 37.2(3) 8_666 7_766 ?
O1W Na1 Na3 129.0(2) 9_656 7_766 ?
O11 Na1 Na3 97.3(2) 3_775 9_656 ?
O11 Na1 Na3 63.71(18) 2_755 9_656 ?
O11 Na1 Na3 148.0(3) . 9_656 ?
O1W Na1 Na3 37.2(3) 7_766 9_656 ?
O1W Na1 Na3 129.0(2) 8_666 9_656 ?
O1W Na1 Na3 75.1(3) 9_656 9_656 ?
Na3 Na1 Na3 112.35(7) 7_766 9_656 ?
O11 Na1 Na3 148.0(3) 3_775 8_666 ?
O11 Na1 Na3 97.3(2) 2_755 8_666 ?
O11 Na1 Na3 63.71(18) . 8_666 ?
O1W Na1 Na3 129.0(2) 7_766 8_666 ?
O1W Na1 Na3 75.1(3) 8_666 8_666 ?
O1W Na1 Na3 37.2(3) 9_656 8_666 ?
Na3 Na1 Na3 112.34(7) 7_766 8_666 ?
Na3 Na1 Na3 112.34(7) 9_656 8_666 ?
O15 Na2 O15 74.1(3) 5_656 6_556 ?
O15 Na2 O15 104.2(3) 5_656 . ?
O15 Na2 O15 177.2(4) 6_556 . ?
O15 Na2 O15 74.1(3) 5_656 4_666 ?
O15 Na2 O15 74.1(3) 6_556 4_666 ?
O15 Na2 O15 107.7(4) . 4_666 ?
O15 Na2 O15 107.7(4) 5_656 3_665 ?
O15 Na2 O15 104.2(3) 6_556 3_665 ?
O15 Na2 O15 74.1(3) . 3_665 ?
O15 Na2 O15 177.2(4) 4_666 3_665 ?
O15 Na2 O15 177.2(3) 5_656 2_655 ?
O15 Na2 O15 107.7(4) 6_556 2_655 ?
O15 Na2 O15 74.1(3) . 2_655 ?
O15 Na2 O15 104.2(3) 4_666 2_655 ?
O15 Na2 O15 74.1(3) 3_665 2_655 ?
O15 Na2 Ni2 44.09(18) 5_656 4_666 ?
O15 Na2 Ni2 44.09(18) 6_556 4_666 ?
O15 Na2 Ni2 135.91(18) . 4_666 ?
O15 Na2 Ni2 44.09(18) 4_666 4_666 ?
O15 Na2 Ni2 135.92(18) 3_665 4_666 ?
O15 Na2 Ni2 135.92(18) 2_655 4_666 ?
O15 Na2 Ni2 135.91(18) 5_656 . ?
O15 Na2 Ni2 135.91(18) 6_556 . ?
O15 Na2 Ni2 44.09(18) . . ?
O15 Na2 Ni2 135.91(18) 4_666 . ?
O15 Na2 Ni2 44.08(18) 3_665 . ?
O15 Na2 Ni2 44.08(18) 2_655 . ?
Ni2 Na2 Ni2 180.0 4_666 . ?
O1 Na3 O9 160.3(3) . 9_546 ?
O1 Na3 O2 102.5(3) . 7_656 ?
O9 Na3 O2 65.6(2) 9_546 7_656 ?
O1 Na3 O3 129.9(3) . 9_546 ?
O9 Na3 O3 64.8(2) 9_546 9_546 ?
O2 Na3 O3 76.9(2) 7_656 9_546 ?
O1 Na3 O1W 75.0(2) . 2_655 ?
O9 Na3 O1W 90.9(2) 9_546 2_655 ?
O2 Na3 O1W 99.0(3) 7_656 2_655 ?
O3 Na3 O1W 155.0(3) 9_546 2_655 ?
O1 Na3 O4 75.2(2) . 7_656 ?
O9 Na3 O4 109.1(2) 9_546 7_656 ?
O2 Na3 O4 60.7(2) 7_656 7_656 ?
O3 Na3 O4 60.9(2) 9_546 7_656 ?
O1W Na3 O4 138.6(3) 2_655 7_656 ?
O1 Na3 O5W 92.2(3) . 8_666 ?
O9 Na3 O5W 95.3(3) 9_546 8_666 ?
O2 Na3 O5W 157.5(3) 7_656 8_666 ?
O3 Na3 O5W 106.6(3) 9_546 8_666 ?
O1W Na3 O5W 68.2(3) 2_655 8_666 ?
O4 Na3 O5W 140.8(3) 7_656 8_666 ?
O1 Na3 W2 164.7(2) . 9_546 ?
O9 Na3 W2 32.91(13) 9_546 9_546 ?
O2 Na3 W2 77.88(17) 7_656 9_546 ?
O3 Na3 W2 34.84(14) 9_546 9_546 ?
O1W Na3 W2 120.24(19) 2_655 9_546 ?
O4 Na3 W2 92.13(17) 7_656 9_546 ?
O5W Na3 W2 92.4(3) 8_666 9_546 ?
O1 Na3 W3 130.4(3) . 9_546 ?
O9 Na3 W3 32.64(17) 9_546 9_546 ?
O2 Na3 W3 35.53(13) 7_656 9_546 ?
O3 Na3 W3 76.54(16) 9_546 9_546 ?
O1W Na3 W3 85.97(19) 2_655 9_546 ?
O4 Na3 W3 92.05(16) 7_656 9_546 ?
O5W Na3 W3 122.6(3) 8_666 9_546 ?
W2 Na3 W3 57.26(6) 9_546 9_546 ?
O1 Na3 W1 82.35(18) . 7_656 ?
O9 Na3 W1 91.4(2) 9_546 7_656 ?
O2 Na3 W1 29.71(13) 7_656 7_656 ?
O3 Na3 W1 73.77(19) 9_546 7_656 ?
O1W Na3 W1 114.6(2) 2_655 7_656 ?
O4 Na3 W1 32.92(15) 7_656 7_656 ?
O5W Na3 W1 172.7(3) 8_666 7_656 ?
W2 Na3 W1 91.66(8) 9_546 7_656 ?
W3 Na3 W1 64.64(7) 9_546 7_656 ?
O1 Na3 W1 100.87(18) . 9_546 ?
O9 Na3 W1 91.14(18) 9_546 9_546 ?
O2 Na3 W1 74.35(17) 7_656 9_546 ?
O3 Na3 W1 29.75(15) 9_546 9_546 ?
O1W Na3 W1 171.5(2) 2_655 9_546 ?
O4 Na3 W1 33.33(15) 7_656 9_546 ?
O5W Na3 W1 119.8(3) 8_666 9_546 ?
W2 Na3 W1 64.25(8) 9_546 9_546 ?
W3 Na3 W1 91.34(8) 9_546 9_546 ?
W1 Na3 W1 57.03(5) 7_656 9_546 ?
O1 Na3 Na6 117.8(3) . 7_756 ?
O9 Na3 Na6 76.6(3) 9_546 7_756 ?
O2 Na3 Na6 139.4(3) 7_656 7_756 ?
O3 Na3 Na6 73.8(2) 9_546 7_756 ?
O1W Na3 Na6 95.88(18) 2_655 7_756 ?
O4 Na3 Na6 123.4(2) 7_656 7_756 ?
O5W Na3 Na6 33.2(3) 8_666 7_756 ?
W2 Na3 Na6 62.0(2) 9_546 7_756 ?
W3 Na3 Na6 109.2(3) 9_546 7_756 ?
W1 Na3 Na6 147.53(16) 7_656 7_756 ?
W1 Na3 Na6 92.64(12) 9_546 7_756 ?
O7 Na4 O14 76.4(3) . . ?
O7 Na4 O3W 81.8(3) . . ?
O14 Na4 O3W 94.2(4) . . ?
O7 Na4 O2W 86.5(3) . . ?
O14 Na4 O2W 162.3(3) . . ?
O3W Na4 O2W 87.7(4) . . ?
O7 Na4 O6W 168.5(4) . . ?
O14 Na4 O6W 108.7(4) . . ?
O3W Na4 O6W 87.4(4) . . ?
O2W Na4 O6W 89.0(4) . . ?
O7 Na4 O6W 102.7(3) . 2_645 ?
O14 Na4 O6W 91.6(4) . 2_645 ?
O3W Na4 O6W 173.4(5) . 2_645 ?
O2W Na4 O6W 87.8(4) . 2_645 ?
O6W Na4 O6W 87.7(5) . 2_645 ?
O7 Na4 Ni1 37.8(2) . . ?
O14 Na4 Ni1 38.76(18) . . ?
O3W Na4 Ni1 84.9(3) . . ?
O2W Na4 Ni1 124.3(3) . . ?
O6W Na4 Ni1 145.4(4) . . ?
O6W Na4 Ni1 101.6(3) 2_645 . ?
O7 Na4 Na5 88.9(3) . . ?
O14 Na4 Na5 49.2(2) . . ?
O3W Na4 Na5 48.5(3) . . ?
O2W Na4 Na5 136.1(3) . . ?
O6W Na4 Na5 87.1(3) . . ?
O6W Na4 Na5 135.6(4) 2_645 . ?
Ni1 Na4 Na5 62.89(17) . . ?
O7 Na4 Na4 128.9(2) . 3_765 ?
O14 Na4 Na4 153.9(2) . 3_765 ?
O3W Na4 Na4 84.9(4) . 3_765 ?
O2W Na4 Na4 43.80(19) . 3_765 ?
O6W Na4 Na4 45.2(3) . 3_765 ?
O6W Na4 Na4 88.5(3) 2_645 3_765 ?
Ni1 Na4 Na4 164.64(10) . 3_765 ?
Na5 Na4 Na4 117.1(3) . 3_765 ?
O7 Na4 Na4 94.7(2) . 2_645 ?
O14 Na4 Na4 132.3(2) . 2_645 ?
O3W Na4 Na4 131.4(3) . 2_645 ?
O2W Na4 Na4 43.80(19) . 2_645 ?
O6W Na4 Na4 89.3(3) . 2_645 ?
O6W Na4 Na4 44.1(3) 2_645 2_645 ?
Ni1 Na4 Na4 120.53(19) . 2_645 ?
Na5 Na4 Na4 176.4(2) . 2_645 ?
Na4 Na4 Na4 60.001(3) 3_765 2_645 ?
O12 Na5 O4W 88.0(3) . . ?
O12 Na5 O3W 75.1(3) . . ?
O4W Na5 O3W 88.9(3) . . ?
O12 Na5 O14 71.5(2) . . ?
O4W Na5 O14 159.2(4) . . ?
O3W Na5 O14 89.0(3) . . ?
O12 Na5 Cl2 95.5(4) . . ?
O4W Na5 Cl2 91.7(3) . . ?
O3W Na5 Cl2 170.6(4) . . ?
O14 Na5 Cl2 87.0(3) . . ?
O12 Na5 Cl2 156.9(4) . 2_755 ?
O4W Na5 Cl2 90.5(3) . 2_755 ?
O3W Na5 Cl2 81.8(4) . 2_755 ?
O14 Na5 Cl2 109.7(4) . 2_755 ?
Cl2 Na5 Cl2 107.6(4) . 2_755 ?
O12 Na5 Na4 79.8(2) . . ?
O4W Na5 Na4 135.6(3) . . ?
O3W Na5 Na4 46.7(2) . . ?
O14 Na5 Na4 45.6(2) . . ?
Cl2 Na5 Na4 131.6(3) . . ?
Cl2 Na5 Na4 85.3(3) 2_755 . ?
O12 Na5 Ni1 35.04(15) . . ?
O4W Na5 Ni1 122.9(3) . . ?
O3W Na5 Ni1 80.4(2) . . ?
O14 Na5 Ni1 36.46(17) . . ?
Cl2 Na5 Ni1 91.3(3) . . ?
Cl2 Na5 Ni1 141.5(3) 2_755 . ?
Na4 Na5 Ni1 57.97(14) . . ?
O12 Na5 Na5 97.3(4) . 3_775 ?
O4W Na5 Na5 43.62(18) . 3_775 ?
O3W Na5 Na5 132.5(3) . 3_775 ?
O14 Na5 Na5 133.7(5) . 3_775 ?
Cl2 Na5 Na5 48.5(3) . 3_775 ?
Cl2 Na5 Na5 97.4(3) 2_755 3_775 ?
Na4 Na5 Na5 177.2(3) . 3_775 ?
Ni1 Na5 Na5 119.7(4) . 3_775 ?
O12 Na5 Na5 129.62(19) . 2_755 ?
O4W Na5 Na5 43.62(18) . 2_755 ?
O3W Na5 Na5 88.6(3) . 2_755 ?
O14 Na5 Na5 157.0(4) . 2_755 ?
Cl2 Na5 Na5 98.3(3) . 2_755 ?
Cl2 Na5 Na5 47.3(3) 2_755 2_755 ?
Na4 Na5 Na5 121.7(4) . 2_755 ?
Ni1 Na5 Na5 163.25(11) . 2_755 ?
Na5 Na5 Na5 60.000(3) 3_775 2_755 ?
O5W Na6 O5W 95.7(7) 3_765 . ?
O5W Na6 O5W 95.7(7) 3_765 2_645 ?
O5W Na6 O5W 95.7(7) . 2_645 ?
O5W Na6 O6 78.9(4) 3_765 3_765 ?
O5W Na6 O6 157.0(5) . 3_765 ?
O5W Na6 O6 107.0(4) 2_645 3_765 ?
O5W Na6 O6 157.0(5) 3_765 2_645 ?
O5W Na6 O6 107.0(4) . 2_645 ?
O5W Na6 O6 78.9(4) 2_645 2_645 ?
O6 Na6 O6 81.4(6) 3_765 2_645 ?
O5W Na6 O6 107.0(4) 3_765 . ?
O5W Na6 O6 78.9(4) . . ?
O5W Na6 O6 157.0(5) 2_645 . ?
O6 Na6 O6 81.4(6) 3_765 . ?
O6 Na6 O6 81.4(6) 2_645 . ?
O5W Na6 O7W 58.9(5) 3_765 . ?
O5W Na6 O7W 58.9(5) . . ?
O5W Na6 O7W 58.9(5) 2_645 . ?
O6 Na6 O7W 131.1(4) 3_765 . ?
O6 Na6 O7W 131.1(4) 2_645 . ?
O6 Na6 O7W 131.1(4) . . ?
O5W Na6 Na3 71.4(4) 3_765 7_756 ?
O5W Na6 Na3 132.1(7) . 7_756 ?
O5W Na6 Na3 43.3(4) 2_645 7_756 ?
O6 Na6 Na3 67.63(18) 3_765 7_756 ?
O6 Na6 Na3 90.31(16) 2_645 7_756 ?
O6 Na6 Na3 148.8(6) . 7_756 ?
O7W Na6 Na3 75.9(3) . 7_756 ?
O5W Na6 Na3 43.3(4) 3_765 8_666 ?
O5W Na6 Na3 71.4(4) . 8_666 ?
O5W Na6 Na3 132.1(7) 2_645 8_666 ?
O6 Na6 Na3 90.31(16) 3_765 8_666 ?
O6 Na6 Na3 148.8(6) 2_645 8_666 ?
O6 Na6 Na3 67.63(18) . 8_666 ?
O7W Na6 Na3 75.9(3) . 8_666 ?
Na3 Na6 Na3 114.3(2) 7_756 8_666 ?
O5W Na6 Na3 132.1(7) 3_765 9_546 ?
O5W Na6 Na3 43.3(4) . 9_546 ?
O5W Na6 Na3 71.4(4) 2_645 9_546 ?
O6 Na6 Na3 148.8(6) 3_765 9_546 ?
O6 Na6 Na3 67.63(18) 2_645 9_546 ?
O6 Na6 Na3 90.31(17) . 9_546 ?
O7W Na6 Na3 75.9(3) . 9_546 ?
Na3 Na6 Na3 114.3(2) 7_756 9_546 ?
Na3 Na6 Na3 114.3(2) 8_666 9_546 ?
Na5 Cl2 Na5 84.2(3) . 3_775 ?
Na1 O1W Na3 112.1(3) 7_766 3_665 ?
Na4 O2W Na4 92.4(4) 3_765 2_645 ?
Na4 O2W Na4 92.4(4) 3_765 . ?
Na4 O2W Na4 92.4(4) 2_645 . ?
Na4 O3W Na5 84.8(4) . . ?
Na5 O4W Na5 92.8(4) 3_775 2_755 ?
Na5 O4W Na5 92.7(4) 3_775 . ?
Na5 O4W Na5 92.8(4) 2_755 . ?
Na6 O5W Na3 103.5(6) . 9_546 ?
Na4 O6W Na4 90.7(4) . 3_765 ?
Na6 O7W Na6 179.999(1) . 7_756 ?
O9W O8W O9W 74(6) 4_666 6_566 ?
O9W O8W O9W 74(6) 4_666 5_556 ?
O9W O8W O9W 74(6) 6_566 5_556 ?
O9W O8W O9W 130(8) 4_666 . ?
O9W O8W O9W 93(7) 6_566 . ?
O9W O8W O9W 149(8) 5_556 . ?
O9W O8W O9W 93(8) 4_666 3_565 ?
O9W O8W O9W 149(7) 6_566 3_565 ?
O9W O8W O9W 130(9) 5_556 3_565 ?
O9W O8W O9W 74(6) . 3_565 ?
O9W O8W O9W 149(8) 4_666 2_665 ?
O9W O8W O9W 130(9) 6_566 2_665 ?
O9W O8W O9W 93(7) 5_556 2_665 ?
O9W O8W O9W 74(6) . 2_665 ?
O9W O8W O9W 74(6) 3_565 2_665 ?
O8W O9W O9W 53(3) . 3_565 ?
O8W O9W O9W 53(3) . 2_665 ?
O9W O9W O9W 60.00(11) 3_565 2_665 ?
O8W O9W O9W 44(4) . 6_566 ?
O9W O9W O9W 92.7(16) 3_565 6_566 ?
O9W O9W O9W 86(4) 2_665 6_566 ?

loop_
_geom_bond_atom_site_label_1
_geom_bond_atom_site_label_2
_geom_bond_distance
_geom_bond_site_symmetry_2
_geom_bond_publ_flag
W1 O1 1.725(7) . ?
W1 O2 1.853(5) . ?
W1 O3 1.866(6) . ?
W1 O4 1.939(7) . ?
W1 O4 1.971(7) 2_655 ?
W1 O5 2.340(6) . ?
W1 Na3 3.543(4) 7_656 ?
W1 Na3 3.562(4) 8_666 ?
W2 O6 1.733(8) . ?
W2 O7 1.796(6) . ?
W2 O8 1.909(6) . ?
W2 O9 1.949(5) . ?
W2 O3 2.019(6) . ?
W2 O10 2.355(7) . ?
W2 Na3 3.477(4) 8_666 ?
W3 O11 1.727(6) . ?
W3 O12 1.790(6) . ?
W3 O8 1.897(6) 2_655 ?
W3 O9 1.954(7) . ?
W3 O2 2.066(5) 2_655 ?
W3 O10 2.298(5) . ?
W3 Na3 3.500(4) 8_666 ?
Ni1 O13 2.002(7) . ?
Ni1 O13 2.038(7) 3_665 ?
Ni1 O12 2.048(5) . ?
Ni1 O7 2.054(7) . ?
Ni1 O14 2.076(7) . ?
Ni1 O10 2.212(6) . ?
Ni1 Ni2 2.9038(17) . ?
Ni1 Na4 3.304(7) . ?
Ni1 Na5 3.469(6) . ?
Ni2 O15 2.041(7) 3_665 ?
Ni2 O15 2.041(8) 2_655 ?
Ni2 O15 2.041(7) . ?
Ni2 O13 2.048(5) . ?
Ni2 O13 2.049(5) 3_665 ?
Ni2 O13 2.049(5) 2_655 ?
Ni2 Ni1 2.9038(17) 2_655 ?
Ni2 Ni1 2.9038(17) 3_665 ?
Ni2 Na2 2.9160(18) . ?
Si1 O10 1.639(6) 2_655 ?
Si1 O10 1.639(7) 3_665 ?
Si1 O10 1.639(6) . ?
Si1 O5 1.667(11) . ?
O1 Na3 2.361(7) . ?
O2 W3 2.066(5) 3_665 ?
O2 Na3 2.486(7) 7_656 ?
O3 Na3 2.496(7) 8_666 ?
O4 W1 1.971(7) 3_665 ?
O4 Na3 2.745(6) 7_656 ?
O5 W1 2.340(6) 2_655 ?
O5 W1 2.340(6) 3_665 ?
O6 Na6 2.291(15) . ?
O7 Na4 2.267(9) . ?
O8 W3 1.897(6) 3_665 ?
O9 Na3 2.442(7) 8_666 ?
O11 Na1 2.180(7) . ?
O12 Na5 2.365(9) . ?
O13 Ni1 2.038(7) 2_655 ?
O14 C1 1.274(12) 3_665 ?
O14 Na4 2.398(10) . ?
O14 Na5 2.543(8) . ?
O15 C1 1.273(15) . ?
O15 Na2 2.321(7) . ?
C1 O14 1.274(12) 2_655 ?
C1 C2 1.516(16) . ?
C2 H2A 0.9600 . ?
C2 H2B 0.9600 . ?
C2 H2C 0.9600 . ?
Na1 O11 2.180(7) 3_775 ?
Na1 O11 2.180(7) 2_755 ?
Na1 O1W 2.297(9) 7_766 ?
Na1 O1W 2.297(9) 8_666 ?
Na1 O1W 2.297(9) 9_656 ?
Na1 Na3 4.174(5) 7_766 ?
Na1 Na3 4.174(5) 9_656 ?
Na1 Na3 4.174(6) 8_666 ?
Na2 O15 2.321(7) 5_656 ?
Na2 O15 2.321(7) 6_556 ?
Na2 O15 2.321(7) 4_666 ?
Na2 O15 2.321(7) 3_665 ?
Na2 O15 2.321(7) 2_655 ?
Na2 Ni2 2.9159(18) 4_666 ?
Na3 O9 2.442(7) 9_546 ?
Na3 O2 2.486(8) 7_656 ?
Na3 O3 2.496(7) 9_546 ?
Na3 O1W 2.726(13) 2_655 ?
Na3 O4 2.745(6) 7_656 ?
Na3 O5W 2.786(13) 8_666 ?
Na3 W2 3.477(4) 9_546 ?
Na3 W3 3.500(4) 9_546 ?
Na3 W1 3.543(4) 7_656 ?
Na3 W1 3.562(4) 9_546 ?
Na3 Na6 3.952(7) 7_756 ?
Na4 O3W 2.446(9) . ?
Na4 O2W 2.479(9) . ?
Na4 O6W 2.490(14) . ?
Na4 O6W 2.541(14) 2_645 ?
Na4 Na5 3.346(9) . ?
Na4 Na4 3.579(11) 3_765 ?
Na4 Na4 3.579(11) 2_645 ?
Na5 O4W 2.453(8) . ?
Na5 O3W 2.515(14) . ?
Na5 Cl2 2.623(12) . ?
Na5 Cl2 2.674(10) 2_755 ?
Na5 Na5 3.551(10) 3_775 ?
Na5 Na5 3.551(10) 2_755 ?
Na6 O5W 2.225(14) 3_765 ?
Na6 O5W 2.225(14) . ?
Na6 O5W 2.225(14) 2_645 ?
Na6 O6 2.291(15) 3_765 ?
Na6 O6 2.291(15) 2_645 ?
Na6 O7W 2.754(19) . ?
Na6 Na3 3.952(7) 7_756 ?
Na6 Na3 3.952(7) 8_666 ?
Na6 Na3 3.952(7) 9_546 ?
Cl2 Na5 2.674(10) 3_775 ?
O1W Na1 2.297(9) 7_766 ?
O1W Na3 2.726(13) 3_665 ?
O2W Na4 2.479(9) 3_765 ?
O2W Na4 2.479(9) 2_645 ?
O4W Na5 2.453(8) 3_775 ?
O4W Na5 2.453(8) 2_755 ?
O5W Na3 2.786(13) 9_546 ?
O6W Na4 2.541(14) 3_765 ?
O7W Na6 2.754(19) 7_756 ?
O8W O9W 1.07(7) 4_666 ?
O8W O9W 1.07(7) 6_566 ?
O8W O9W 1.07(7) 5_556 ?
O8W O9W 1.07(7) . ?
O8W O9W 1.07(7) 3_565 ?
O8W O9W 1.07(7) 2_665 ?
O9W O9W 1.29(9) 3_565 ?
O9W O9W 1.29(9) 2_665 ?
O9W O9W 1.56(18) 6_566 ?
